data_7006780
loop_
_publ_author_name
'Bai, Guangcai'
'Wei, Pingrong'
'Das, Anjan K.'
'Stephan, Douglas W.'

_publ_section_title
;
 P-H and P-P bond activation by Ni(I) and Fe(I)
 beta-diketiminato-complexes.
;
_journal_issue 9
_journal_name_full 'Dalton transactions (Cambridge, England : 2003)'
_journal_page_first 1141
_journal_page_last 1146
_journal_paper_doi 10.1039/b513892b
_journal_year 2006
_chemical_formula_sum 'C38.5 H50 Fe N2 P'
_chemical_formula_weight 627.63
_space_group_IT_number 14
_symmetry_cell_setting monoclinic
_symmetry_space_group_name_Hall '-P 2yn'
_symmetry_space_group_name_H-M 'P 1 21/n 1'
_atom_sites_solution_hydrogens geom
_atom_sites_solution_primary direct
_atom_sites_solution_secondary difmap
_audit_creation_method SHELXL-97
_cell_angle_alpha 90.00
_cell_angle_beta 92.8560(10)
_cell_angle_gamma 90.00
_cell_formula_units_Z 4
_cell_length_a 13.1127(6)
_cell_length_b 14.2879(7)
_cell_length_c 19.5668(9)
_cell_measurement_temperature 273(2)
_cell_measurement_theta_max 25.0
_cell_measurement_theta_min 2.0
_cell_volume 3661.3(3)
_computing_structure_refinement 'SHELXL-97 (Sheldrick, 1997)'
_computing_structure_solution 'SHELXS-97 (Sheldrick, 1990)'
_diffrn_ambient_temperature 273(2)
_diffrn_measured_fraction_theta_full 0.999
_diffrn_measured_fraction_theta_max 0.999
_diffrn_radiation_monochromator graphite
_diffrn_radiation_source 'fine-focus sealed tube'
_diffrn_radiation_type MoK\a
_diffrn_radiation_wavelength 0.71073
_diffrn_reflns_av_R_equivalents 0.0491
_diffrn_reflns_av_sigmaI/netI 0.0498
_diffrn_reflns_limit_h_max 8
_diffrn_reflns_limit_h_min -14
_diffrn_reflns_limit_k_max 15
_diffrn_reflns_limit_k_min -15
_diffrn_reflns_limit_l_max 21
_diffrn_reflns_limit_l_min -21
_diffrn_reflns_number 17870
_diffrn_reflns_theta_full 23.26
_diffrn_reflns_theta_max 23.26
_diffrn_reflns_theta_min 1.77
_exptl_absorpt_coefficient_mu 0.477
_exptl_absorpt_correction_T_max 1.00000
_exptl_absorpt_correction_T_min 0.737894
_exptl_absorpt_correction_type sadabs
_exptl_crystal_density_diffrn 1.055
_exptl_crystal_density_method 'not measured'
_exptl_crystal_F_000 1244
_exptl_crystal_size_max 0.26
_exptl_crystal_size_mid 0.23
_exptl_crystal_size_min 0.18
_refine_diff_density_max 0.489
_refine_diff_density_min -0.178
_refine_diff_density_rms 0.054
_refine_ls_extinction_method none
_refine_ls_goodness_of_fit_ref 0.905
_refine_ls_hydrogen_treatment mixed
_refine_ls_matrix_type full
_refine_ls_number_parameters 374
_refine_ls_number_reflns 5262
_refine_ls_number_restraints 0
_refine_ls_restrained_S_all 0.905
_refine_ls_R_factor_all 0.0838
_refine_ls_R_factor_gt 0.0486
_refine_ls_shift/su_max 0.002
_refine_ls_shift/su_mean 0.000
_refine_ls_structure_factor_coef Fsqd
_refine_ls_weighting_details 'calc w=1/[\s^2^(Fo^2^)+(0.0866P)^2^+1.8524P] where P=(Fo^2^+2Fc^2^)/3'
_refine_ls_weighting_scheme calc
_refine_ls_wR_factor_gt 0.1179
_refine_ls_wR_factor_ref 0.1446
_reflns_number_gt 3522
_reflns_number_total 5262
_reflns_threshold_expression >2sigma(I)
_cod_data_source_file b513892b.txt
_cod_data_source_block '[(NacNac)Fe(??-PPh)]2.Toluene'
_cod_original_sg_symbol_H-M P2(1)/n
_cod_original_formula_sum 'C38.50 H50 Fe N2 P'
_cod_database_code 7006780

loop_
_symmetry_equiv_pos_as_xyz
'x, y, z'
'-x+1/2, y+1/2, -z+1/2'
'-x, -y, -z'
'x-1/2, -y-1/2, z-1/2'

loop_
_atom_site_label
_atom_site_type_symbol
_atom_site_fract_x
_atom_site_fract_y
_atom_site_fract_z
_atom_site_U_iso_or_equiv
_atom_site_adp_type
_atom_site_occupancy
_atom_site_symmetry_multiplicity
_atom_site_calc_flag
_atom_site_refinement_flags
_atom_site_disorder_assembly
_atom_site_disorder_group
Fe1 Fe 0.10644(4) 0.40743(3) 0.01114(3) 0.0450(2) Uani 1 1 d . . .
P1 P 0.07854(8) 0.57713(7) 0.01374(5) 0.0524(3) Uani 1 1 d . . .
N1 N 0.1503(2) 0.3392(2) 0.09780(14) 0.0458(7) Uani 1 1 d . . .
N2 N 0.2262(2) 0.3648(2) -0.04118(15) 0.0501(8) Uani 1 1 d . . .
C1 C 0.0788(3) 0.3243(3) 0.15079(19) 0.0511(9) Uani 1 1 d . . .
C2 C 0.0222(3) 0.2406(3) 0.1495(2) 0.0635(11) Uani 1 1 d . . .
C3 C -0.0427(4) 0.2250(4) 0.2020(3) 0.0869(16) Uani 1 1 d . . .
H3A H -0.0784 0.1688 0.2033 0.104 Uiso 1 1 calc R . .
C4 C -0.0554(4) 0.2906(5) 0.2521(3) 0.0914(17) Uani 1 1 d . . .
H4A H -0.0993 0.2787 0.2869 0.110 Uiso 1 1 calc R . .
C5 C -0.0034(4) 0.3736(4) 0.2507(2) 0.0775(14) Uani 1 1 d . . .
H5A H -0.0140 0.4181 0.2843 0.093 Uiso 1 1 calc R . .
C6 C 0.0649(3) 0.3930(3) 0.20024(19) 0.0580(10) Uani 1 1 d . . .
C7 C 0.0300(4) 0.1690(3) 0.0923(3) 0.0775(13) Uani 1 1 d . . .
H7A H 0.0472 0.2038 0.0513 0.093 Uiso 1 1 calc R . .
C8 C -0.0701(5) 0.1179(4) 0.0747(3) 0.118(2) Uani 1 1 d . . .
H8A H -0.1235 0.1627 0.0654 0.177 Uiso 1 1 calc R . .
H8B H -0.0874 0.0793 0.1127 0.177 Uiso 1 1 calc R . .
H8C H -0.0625 0.0793 0.0351 0.177 Uiso 1 1 calc R . .
C9 C 0.1147(5) 0.0979(4) 0.1062(4) 0.130(2) Uani 1 1 d . . .
H9A H 0.1773 0.1299 0.1186 0.195 Uiso 1 1 calc R . .
H9B H 0.1235 0.0613 0.0657 0.195 Uiso 1 1 calc R . .
H9C H 0.0970 0.0574 0.1429 0.195 Uiso 1 1 calc R . .
C10 C 0.1208(3) 0.4849(3) 0.2005(2) 0.0656(12) Uani 1 1 d . . .
H10A H 0.1581 0.4877 0.1583 0.079 Uiso 1 1 calc R . .
C11 C 0.0493(5) 0.5678(4) 0.2000(3) 0.1037(18) Uani 1 1 d . . .
H11A H 0.0003 0.5624 0.1620 0.156 Uiso 1 1 calc R . .
H11B H 0.0878 0.6245 0.1956 0.156 Uiso 1 1 calc R . .
H11C H 0.0144 0.5692 0.2419 0.156 Uiso 1 1 calc R . .
C12 C 0.1990(5) 0.4939(4) 0.2602(3) 0.110(2) Uani 1 1 d . . .
H12A H 0.2449 0.4415 0.2602 0.164 Uiso 1 1 calc R . .
H12B H 0.1646 0.4949 0.3024 0.164 Uiso 1 1 calc R . .
H12C H 0.2369 0.5509 0.2557 0.164 Uiso 1 1 calc R . .
C13 C 0.2828(3) 0.2753(3) 0.1800(2) 0.0731(13) Uani 1 1 d . . .
H13A H 0.3174 0.3242 0.2055 0.110 Uiso 1 1 calc R . .
H13B H 0.3288 0.2238 0.1744 0.110 Uiso 1 1 calc R . .
H13C H 0.2251 0.2544 0.2041 0.110 Uiso 1 1 calc R . .
C14 C 0.2467(3) 0.3121(3) 0.11014(19) 0.0522(10) Uani 1 1 d . . .
C15 C 0.3195(3) 0.3134(3) 0.0606(2) 0.0617(11) Uani 1 1 d . . .
H15A H 0.3856 0.2999 0.0772 0.074 Uiso 1 1 calc R . .
C16 C 0.3103(3) 0.3313(3) -0.0093(2) 0.0566(10) Uani 1 1 d . . .
C17 C 0.4034(3) 0.3055(4) -0.0484(2) 0.0816(14) Uani 1 1 d . . .
H17A H 0.4154 0.2394 -0.0446 0.122 Uiso 1 1 calc R . .
H17B H 0.4618 0.3389 -0.0296 0.122 Uiso 1 1 calc R . .
H17C H 0.3917 0.3219 -0.0957 0.122 Uiso 1 1 calc R . .
C18 C 0.2241(3) 0.3736(3) -0.1149(2) 0.0557(10) Uani 1 1 d . . .
C19 C 0.2634(3) 0.4526(3) -0.1455(2) 0.0664(12) Uani 1 1 d . . .
C20 C 0.2595(4) 0.4573(5) -0.2161(3) 0.0910(16) Uani 1 1 d . . .
H20A H 0.2860 0.5096 -0.2373 0.109 Uiso 1 1 calc R . .
C21 C 0.2184(5) 0.3882(6) -0.2550(3) 0.103(2) Uani 1 1 d . . .
H21A H 0.2175 0.3932 -0.3024 0.123 Uiso 1 1 calc R . .
C22 C 0.1777(4) 0.3104(5) -0.2257(3) 0.0919(17) Uani 1 1 d . . .
H22A H 0.1494 0.2632 -0.2534 0.110 Uiso 1 1 calc R . .
C23 C 0.1783(3) 0.3014(3) -0.1546(2) 0.0675(12) Uani 1 1 d . . .
C24 C 0.3103(4) 0.5326(4) -0.1053(3) 0.0902(16) Uani 1 1 d . . .
H24A H 0.2960 0.5234 -0.0571 0.108 Uiso 1 1 calc R . .
C25 C 0.2662(5) 0.6278(4) -0.1280(3) 0.123(2) Uani 1 1 d . . .
H25A H 0.1935 0.6274 -0.1241 0.185 Uiso 1 1 calc R . .
H25B H 0.2815 0.6393 -0.1747 0.185 Uiso 1 1 calc R . .
H25C H 0.2959 0.6762 -0.0994 0.185 Uiso 1 1 calc R . .
C26 C 0.4279(5) 0.5375(6) -0.1107(4) 0.163(3) Uani 1 1 d . . .
H26A H 0.4579 0.4796 -0.0951 0.245 Uiso 1 1 calc R . .
H26B H 0.4548 0.5879 -0.0828 0.245 Uiso 1 1 calc R . .
H26C H 0.4436 0.5480 -0.1575 0.245 Uiso 1 1 calc R . .
C27 C 0.1320(4) 0.2156(3) -0.1221(3) 0.0862(15) Uani 1 1 d . . .
H27A H 0.1024 0.2366 -0.0798 0.103 Uiso 1 1 calc R . .
C28 C 0.2110(5) 0.1411(4) -0.1022(4) 0.135(2) Uani 1 1 d . . .
H28A H 0.2654 0.1687 -0.0744 0.202 Uiso 1 1 calc R . .
H28B H 0.2380 0.1150 -0.1427 0.202 Uiso 1 1 calc R . .
H28C H 0.1794 0.0924 -0.0768 0.202 Uiso 1 1 calc R . .
C29 C 0.0454(4) 0.1707(4) -0.1662(3) 0.117(2) Uani 1 1 d . . .
H29A H 0.0188 0.1180 -0.1425 0.176 Uiso 1 1 calc R . .
H29B H 0.0711 0.1504 -0.2089 0.176 Uiso 1 1 calc R . .
H29C H -0.0080 0.2158 -0.1750 0.176 Uiso 1 1 calc R . .
C30 C 0.1753(3) 0.6523(3) 0.0568(2) 0.0566(10) Uani 1 1 d . . .
C31 C 0.1559(4) 0.7452(3) 0.0680(3) 0.0849(15) Uani 1 1 d . . .
H31A H 0.0942 0.7708 0.0516 0.102 Uiso 1 1 calc R . .
C32 C 0.2261(5) 0.8013(4) 0.1030(4) 0.122(2) Uani 1 1 d . . .
H32A H 0.2119 0.8642 0.1101 0.146 Uiso 1 1 calc R . .
C33 C 0.3160(5) 0.7642(5) 0.1271(3) 0.119(2) Uani 1 1 d . . .
H33A H 0.3634 0.8019 0.1509 0.143 Uiso 1 1 calc R . .
C34 C 0.3373(4) 0.6723(4) 0.1168(3) 0.0923(16) Uani 1 1 d . . .
H34A H 0.3992 0.6475 0.1335 0.111 Uiso 1 1 calc R . .
C35 C 0.2673(3) 0.6158(3) 0.0817(2) 0.0697(12) Uani 1 1 d . . .
H35A H 0.2821 0.5529 0.0747 0.084 Uiso 1 1 calc R . .
C36 C 0.4043(14) -0.0989(12) -0.0479(9) 0.283(7) Uiso 1 1 d . . .
C37 C 0.3865(17) -0.0220(16) 0.0055(12) 0.167(7) Uiso 0.50 1 d P . .
C38 C 0.4364(13) 0.0312(10) 0.0379(7) 0.212(4) Uiso 1 1 d . . .
C39 C 0.540(2) 0.0373(17) 0.0174(13) 0.188(8) Uiso 0.50 1 d P . .
C40 C 0.5042(17) 0.0917(13) 0.0785(10) 0.165(6) Uiso 0.50 1 d P . .

loop_
_atom_site_aniso_label
_atom_site_aniso_U_11
_atom_site_aniso_U_22
_atom_site_aniso_U_33
_atom_site_aniso_U_23
_atom_site_aniso_U_13
_atom_site_aniso_U_12
Fe1 0.0429(3) 0.0442(3) 0.0482(3) 0.0010(2) 0.0044(2) 0.0011(2)
P1 0.0475(6) 0.0444(6) 0.0644(7) -0.0036(5) -0.0055(5) -0.0024(4)
N1 0.0437(19) 0.0487(18) 0.0454(18) 0.0030(14) 0.0050(14) -0.0002(14)
N2 0.048(2) 0.0494(18) 0.053(2) 0.0015(15) 0.0106(15) 0.0019(15)
C1 0.043(2) 0.059(2) 0.051(2) 0.0133(19) 0.0012(18) -0.0004(19)
C2 0.056(3) 0.074(3) 0.061(3) 0.022(2) 0.001(2) -0.009(2)
C3 0.071(3) 0.103(4) 0.086(4) 0.038(3) 0.000(3) -0.025(3)
C4 0.066(3) 0.145(5) 0.065(3) 0.027(3) 0.015(3) -0.014(4)
C5 0.063(3) 0.117(4) 0.053(3) 0.003(3) 0.010(2) 0.007(3)
C6 0.052(2) 0.075(3) 0.047(2) 0.004(2) 0.0023(19) 0.008(2)
C7 0.086(3) 0.059(3) 0.087(3) 0.010(2) -0.003(3) -0.017(3)
C8 0.116(5) 0.109(4) 0.125(5) 0.012(4) -0.029(4) -0.047(4)
C9 0.136(6) 0.090(4) 0.160(6) -0.028(4) -0.036(5) 0.016(4)
C10 0.075(3) 0.065(3) 0.057(3) -0.006(2) 0.004(2) 0.010(2)
C11 0.131(5) 0.089(4) 0.093(4) 0.001(3) 0.016(3) 0.038(4)
C12 0.124(5) 0.085(4) 0.115(5) -0.012(3) -0.037(4) -0.009(3)
C13 0.063(3) 0.090(3) 0.065(3) 0.013(2) -0.004(2) 0.012(2)
C14 0.050(3) 0.054(2) 0.052(2) 0.0037(18) -0.0005(19) 0.0013(19)
C15 0.041(2) 0.075(3) 0.069(3) 0.007(2) 0.003(2) 0.006(2)
C16 0.044(2) 0.061(3) 0.065(3) 0.002(2) 0.008(2) 0.002(2)
C17 0.052(3) 0.115(4) 0.080(3) 0.010(3) 0.022(2) 0.020(3)
C18 0.049(2) 0.066(3) 0.053(2) 0.001(2) 0.0132(19) 0.013(2)
C19 0.058(3) 0.083(3) 0.060(3) 0.016(2) 0.015(2) 0.005(2)
C20 0.073(3) 0.131(5) 0.070(4) 0.028(3) 0.019(3) 0.008(3)
C21 0.086(4) 0.169(6) 0.055(3) 0.011(4) 0.021(3) 0.032(4)
C22 0.081(4) 0.131(5) 0.065(3) -0.038(3) 0.011(3) 0.021(4)
C23 0.064(3) 0.079(3) 0.060(3) -0.014(2) 0.013(2) 0.014(2)
C24 0.088(4) 0.093(4) 0.091(4) 0.026(3) 0.014(3) -0.023(3)
C25 0.158(6) 0.088(4) 0.127(5) 0.035(4) 0.041(4) -0.011(4)
C26 0.105(6) 0.152(7) 0.231(9) 0.028(6) -0.016(6) -0.046(5)
C27 0.097(4) 0.072(3) 0.090(4) -0.031(3) 0.015(3) -0.008(3)
C28 0.151(6) 0.083(4) 0.166(7) 0.011(4) -0.026(5) -0.004(4)
C29 0.099(4) 0.104(4) 0.148(5) -0.050(4) 0.006(4) -0.009(4)
C30 0.050(3) 0.059(3) 0.061(3) -0.002(2) 0.0020(19) -0.009(2)
C31 0.074(3) 0.066(3) 0.114(4) -0.020(3) -0.010(3) -0.011(3)
C32 0.099(5) 0.087(4) 0.176(6) -0.045(4) -0.024(4) -0.017(4)
C33 0.086(4) 0.123(5) 0.145(6) -0.051(4) -0.020(4) -0.029(4)
C34 0.049(3) 0.124(5) 0.102(4) -0.018(4) -0.009(3) -0.008(3)
C35 0.047(3) 0.086(3) 0.076(3) -0.004(2) 0.001(2) -0.003(2)

loop_
_atom_type_symbol
_atom_type_description
_atom_type_scat_dispersion_real
_atom_type_scat_dispersion_imag
_atom_type_scat_source
C C 0.0033 0.0016 'International Tables Vol C Tables 4.2.6.8 and 6.1.1.4'
H H 0.0000 0.0000 'International Tables Vol C Tables 4.2.6.8 and 6.1.1.4'
N N 0.0061 0.0033 'International Tables Vol C Tables 4.2.6.8 and 6.1.1.4'
P P 0.1023 0.0942 'International Tables Vol C Tables 4.2.6.8 and 6.1.1.4'
Fe Fe 0.3463 0.8444 'International Tables Vol C Tables 4.2.6.8 and 6.1.1.4'

loop_
_geom_angle_atom_site_label_1
_geom_angle_atom_site_label_2
_geom_angle_atom_site_label_3
_geom_angle
_geom_angle_site_symmetry_1
_geom_angle_site_symmetry_3
_geom_angle_publ_flag
N2 Fe1 N1 94.83(12) . . ?
N2 Fe1 P1 115.54(9) . . ?
N1 Fe1 P1 119.84(9) . . ?
N2 Fe1 P1 135.53(9) . 3_565 ?
N1 Fe1 P1 116.57(9) . 3_565 ?
P1 Fe1 P1 76.64(4) . 3_565 ?
C30 P1 Fe1 119.19(14) . . ?
C30 P1 Fe1 133.69(14) . 3_565 ?
Fe1 P1 Fe1 103.36(4) . 3_565 ?
C14 N1 C1 118.0(3) . . ?
C14 N1 Fe1 121.4(2) . . ?
C1 N1 Fe1 120.4(2) . . ?
C16 N2 C18 118.3(3) . . ?
C16 N2 Fe1 121.4(3) . . ?
C18 N2 Fe1 120.3(2) . . ?
C6 C1 C2 121.5(4) . . ?
C6 C1 N1 120.3(3) . . ?
C2 C1 N1 118.2(3) . . ?
C3 C2 C1 117.9(4) . . ?
C3 C2 C7 120.2(4) . . ?
C1 C2 C7 121.9(4) . . ?
C4 C3 C2 121.3(5) . . ?
C5 C4 C3 120.0(4) . . ?
C4 C5 C6 121.6(5) . . ?
C5 C6 C1 117.5(4) . . ?
C5 C6 C10 120.2(4) . . ?
C1 C6 C10 122.4(3) . . ?
C9 C7 C2 113.2(4) . . ?
C9 C7 C8 109.4(4) . . ?
C2 C7 C8 113.5(5) . . ?
C6 C10 C11 112.5(4) . . ?
C6 C10 C12 112.7(4) . . ?
C11 C10 C12 109.5(4) . . ?
N1 C14 C15 123.1(3) . . ?
N1 C14 C13 120.9(3) . . ?
C15 C14 C13 115.9(3) . . ?
C16 C15 C14 131.1(4) . . ?
N2 C16 C15 123.8(4) . . ?
N2 C16 C17 121.4(4) . . ?
C15 C16 C17 114.8(4) . . ?
C19 C18 C23 121.0(4) . . ?
C19 C18 N2 120.8(4) . . ?
C23 C18 N2 118.2(4) . . ?
C20 C19 C18 118.3(5) . . ?
C20 C19 C24 118.7(5) . . ?
C18 C19 C24 123.0(4) . . ?
C21 C20 C19 121.7(5) . . ?
C20 C21 C22 120.8(5) . . ?
C21 C22 C23 120.6(5) . . ?
C22 C23 C18 117.6(5) . . ?
C22 C23 C27 120.5(5) . . ?
C18 C23 C27 121.9(4) . . ?
C19 C24 C25 112.6(5) . . ?
C19 C24 C26 112.4(5) . . ?
C25 C24 C26 107.6(5) . . ?
C23 C27 C28 113.0(5) . . ?
C23 C27 C29 113.7(5) . . ?
C28 C27 C29 109.1(4) . . ?
C31 C30 C35 118.5(4) . . ?
C31 C30 P1 120.6(3) . . ?
C35 C30 P1 120.8(3) . . ?
C30 C31 C32 121.2(5) . . ?
C33 C32 C31 119.6(6) . . ?
C32 C33 C34 120.5(5) . . ?
C33 C34 C35 120.1(5) . . ?
C30 C35 C34 120.1(5) . . ?
C39 C36 C40 69.8(18) 3_655 3_655 ?
C39 C36 C37 45.2(14) 3_655 . ?
C40 C36 C37 114.1(17) 3_655 . ?
C39 C37 C38 83(2) 3_655 . ?
C39 C37 C36 54.6(17) 3_655 . ?
C38 C37 C36 137(2) . . ?
C37 C38 C39 114(2) . . ?
C37 C38 C40 176(2) . . ?
C39 C38 C40 63.5(14) . . ?
C37 C38 C39 47.1(13) . 3_655 ?
C39 C38 C39 66.6(19) . 3_655 ?
C40 C38 C39 130(2) . 3_655 ?
C37 C39 C36 80(2) 3_655 3_655 ?
C37 C39 C38 163(3) 3_655 . ?
C36 C39 C38 116(3) 3_655 . ?
C37 C39 C38 50.3(17) 3_655 3_655 ?
C36 C39 C38 130(3) 3_655 3_655 ?
C38 C39 C38 113.4(19) . 3_655 ?
C37 C39 C40 137(3) 3_655 . ?
C36 C39 C40 58.0(15) 3_655 . ?
C38 C39 C40 58.8(16) . . ?
C38 C39 C40 170(2) 3_655 . ?
C37 C39 C39 105(3) 3_655 3_655 ?
C36 C39 C39 175(4) 3_655 3_655 ?
C38 C39 C39 58.8(18) . 3_655 ?
C38 C39 C39 54.6(15) 3_655 3_655 ?
C40 C39 C39 117(3) . 3_655 ?
C36 C40 C38 109.4(16) 3_655 . ?
C36 C40 C39 52.2(13) 3_655 . ?
C38 C40 C39 57.7(11) . . ?

loop_
_geom_bond_atom_site_label_1
_geom_bond_atom_site_label_2
_geom_bond_distance
_geom_bond_site_symmetry_2
_geom_bond_publ_flag
Fe1 N2 2.012(3) . ?
Fe1 N1 2.015(3) . ?
Fe1 P1 2.4530(11) . ?
Fe1 P1 2.4599(11) 3_565 ?
P1 C30 1.836(4) . ?
P1 Fe1 2.4599(11) 3_565 ?
N1 C14 1.333(5) . ?
N1 C1 1.448(4) . ?
N2 C16 1.329(5) . ?
N2 C18 1.447(5) . ?
C1 C6 1.397(5) . ?
C1 C2 1.406(5) . ?
C2 C3 1.384(6) . ?
C2 C7 1.523(6) . ?
C3 C4 1.372(7) . ?
C4 C5 1.368(7) . ?
C5 C6 1.394(6) . ?
C6 C10 1.503(6) . ?
C7 C9 1.520(7) . ?
C7 C8 1.527(7) . ?
C10 C11 1.510(6) . ?
C10 C12 1.522(6) . ?
C13 C14 1.517(5) . ?
C14 C15 1.393(5) . ?
C15 C16 1.392(5) . ?
C16 C17 1.517(5) . ?
C18 C19 1.388(6) . ?
C18 C23 1.408(6) . ?
C19 C20 1.382(6) . ?
C19 C24 1.501(7) . ?
C20 C21 1.343(8) . ?
C21 C22 1.371(8) . ?
C22 C23 1.397(6) . ?
C23 C27 1.520(6) . ?
C24 C25 1.535(7) . ?
C24 C26 1.552(8) . ?
C27 C28 1.523(7) . ?
C27 C29 1.533(7) . ?
C30 C31 1.371(6) . ?
C30 C35 1.380(6) . ?
C31 C32 1.376(7) . ?
C32 C33 1.355(8) . ?
C33 C34 1.359(8) . ?
C34 C35 1.381(6) . ?
C36 C39 1.28(2) 3_655 ?
C36 C40 1.37(2) 3_655 ?
C36 C37 1.54(3) . ?
C37 C39 1.11(3) 3_655 ?
C37 C38 1.17(2) . ?
C38 C39 1.43(2) . ?
C38 C40 1.45(2) . ?
C38 C39 1.50(3) 3_655 ?
C39 C37 1.11(3) 3_655 ?
C39 C36 1.28(2) 3_655 ?
C39 C38 1.50(3) 3_655 ?
C39 C40 1.52(3) . ?
C39 C39 1.61(5) 3_655 ?
C40 C36 1.37(2) 3_655 ?
